data_4128221
loop_
_publ_author_name
'Gao, Yanshan'
'Christianson, Matthew D.'
'Wang, Yang'
'Chen, Jiazhen'
'Marshall, Steve'
'Klosin, Jerzy'
'Lohr, Tracy L.'
'Marks, Tobin J.'

_publ_section_title
;
 Unexpected Precatalyst \s-Ligand Effects in Phenoxyimine Zr-Catalyzed
 Ethylene/1-Octene Copolymerizations.
;
_journal_issue 19
_journal_name_full 'Journal of the American Chemical Society'
_journal_page_first 7822
_journal_page_last 7830
_journal_paper_doi 10.1021/jacs.9b01445
_journal_volume 141
_journal_year 2019
_chemical_formula_moiety 'C40 H66 N2 O2 Zr'
_chemical_formula_sum 'C40 H66 N2 O2 Zr'
_chemical_formula_weight 698.16
_space_group_crystal_system tetragonal
_space_group_IT_number 78
_space_group_name_Hall 'P 4cw'
_space_group_name_H-M_alt 'P 43'
_symmetry_space_group_name_Hall 'P 4cw'
_symmetry_space_group_name_H-M 'P 43'
_atom_sites_solution_hydrogens geom
_atom_sites_solution_primary dual
_audit_creation_date 2018-06-19
_audit_creation_method
;
Olex2 1.2
(compiled 2018.05.29 svn.r3508 for OlexSys, GUI svn.r5506)
;
_cell_angle_alpha 90
_cell_angle_beta 90
_cell_angle_gamma 90
_cell_formula_units_Z 12
_cell_length_a 17.2175(7)
_cell_length_b 17.2175(7)
_cell_length_c 41.838(2)
_cell_measurement_reflns_used 9888
_cell_measurement_temperature 100(2)
_cell_measurement_theta_max 25.241
_cell_measurement_theta_min 2.416
_cell_volume 12402.6(9)
_computing_cell_refinement 'SAINT V8.38A (?, 2016)'
_computing_data_collection 'APEX2 V2014.11-0 (Bruker, 2014)'
_computing_data_reduction 'SAINT V8.38A (?, 2016)'
_computing_molecular_graphics 'Olex2 (Dolomanov et al., 2009)'
_computing_publication_material 'Olex2 (Dolomanov et al., 2009)'
_computing_structure_refinement 'ShelXL (Sheldrick, 2015)'
_computing_structure_solution 'XM (Sheldrick, 2008)'
_diffrn_ambient_temperature 100.02
_diffrn_detector_area_resol_mean 8
_diffrn_measured_fraction_theta_full 1.000
_diffrn_measured_fraction_theta_max 1.000
_diffrn_measurement_device_type 'Bruker Kappa APEX CCD area detector'
_diffrn_measurement_method '\f and \w scans'
_diffrn_radiation_monochromator 'QuazarTM optics'
_diffrn_radiation_type MoK\a
_diffrn_radiation_wavelength 0.71073
_diffrn_reflns_av_R_equivalents 0.0915
_diffrn_reflns_av_unetI/netI 0.0841
_diffrn_reflns_Laue_measured_fraction_full 1.000
_diffrn_reflns_Laue_measured_fraction_max 1.000
_diffrn_reflns_limit_h_max 21
_diffrn_reflns_limit_h_min -20
_diffrn_reflns_limit_k_max 20
_diffrn_reflns_limit_k_min -19
_diffrn_reflns_limit_l_max 51
_diffrn_reflns_limit_l_min -50
_diffrn_reflns_number 126771
_diffrn_reflns_point_group_measured_fraction_full 1.000
_diffrn_reflns_point_group_measured_fraction_max 1.000
_diffrn_reflns_theta_full 25.242
_diffrn_reflns_theta_max 25.695
_diffrn_reflns_theta_min 0.973
_diffrn_source microsource
_exptl_absorpt_coefficient_mu 0.298
_exptl_absorpt_correction_T_max 0.7453
_exptl_absorpt_correction_T_min 0.6475
_exptl_absorpt_correction_type multi-scan
_exptl_absorpt_process_details
'SADABS-2016/2 (Bruker,2016/2) was used for absorption correction. wR2(int) was 0.1118 before and 0.0790 after correction. The Ratio of minimum to maximum transmission is 0.8688. The \l/2 correction factor is Not present.'
_exptl_crystal_colour colourless
_exptl_crystal_colour_primary colourless
_exptl_crystal_density_diffrn 1.122
_exptl_crystal_description plate
_exptl_crystal_F_000 4512
_exptl_crystal_recrystallization_method 'The material was recrystallised from --- by as supplied'
_exptl_crystal_size_max 0.093
_exptl_crystal_size_mid 0.073
_exptl_crystal_size_min 0.017
_refine_diff_density_max 0.894
_refine_diff_density_min -0.900
_refine_diff_density_rms 0.093
_refine_ls_abs_structure_details
;
 Flack x determined using 7455 quotients [(I+)-(I-)]/[(I+)+(I-)]
 (Parsons, Flack and Wagner, Acta Cryst. B69 (2013) 249-259).
;
_refine_ls_abs_structure_Flack 0.20(2)
_refine_ls_extinction_method none
_refine_ls_goodness_of_fit_ref 1.086
_refine_ls_hydrogen_treatment constr
_refine_ls_matrix_type full
_refine_ls_number_parameters 1270
_refine_ls_number_reflns 23461
_refine_ls_number_restraints 1162
_refine_ls_restrained_S_all 1.068
_refine_ls_R_factor_all 0.0897
_refine_ls_R_factor_gt 0.0706
_refine_ls_shift/su_max 0.000
_refine_ls_shift/su_mean 0.000
_refine_ls_structure_factor_coef Fsqd
_refine_ls_weighting_details 'w=1/[\s^2^(Fo^2^)+(0.0596P)^2^+37.9068P] where P=(Fo^2^+2Fc^2^)/3'
_refine_ls_weighting_scheme calc
_refine_ls_wR_factor_gt 0.1616
_refine_ls_wR_factor_ref 0.1717
_reflns_Friedel_coverage 0.971
_reflns_Friedel_fraction_full 1.000
_reflns_Friedel_fraction_max 1.000
_reflns_number_gt 19593
_reflns_number_total 23461
_reflns_threshold_expression 'I > 2\s(I)'
_cod_data_source_file ja9b01445_si_003.cif
_cod_data_source_block cx1318
_cod_original_cell_volume 12402.4(12)
_cod_database_code 4128221
_shelx_shelxl_version_number 2018/1
_shelx_space_group_comment
;
The symmetry employed for this shelxl refinement is uniquely defined
by the following loop, which should always be used as a source of
symmetry information in preference to the above space-group names.
They are only intended as comments.
;
_shelx_estimated_absorpt_t_max 0.995
_shelx_estimated_absorpt_t_min 0.973
_olex2_refinement_description
;
1. Twinned data refinement
 Scales: 0.6795(17)
 0.3205(17)
2. Fixed Uiso
 At 1.2 times of:
  All C(H) groups, All C(H,H) groups
 At 1.5 times of:
  All C(H,H,H) groups
3. Rigid body (RIGU) restrains
 All non-hydrogen atoms
 with sigma for 1-2 distances of 0.001 and sigma for 1-3 distances of 0.001
4.a Ternary CH refined with riding coordinates:
 C19(H19), C38(H38), C19A(H19A), C38A(H38A), C19B(H19B), C38B(H38B)
4.b Secondary CH2 refined with riding coordinates:
 C18(H18A,H18B), C37(H37A,H37B), C18A(H18C,H18D), C37A(H37C,H37D), C18B(H18E,
 H18F), C37B(H37E,H37F)
4.c Me refined with riding coordinates:
 C11A(H11D,H11E,H11F)
4.d Aromatic/amide H refined with riding coordinates:
 C5(H5), C7(H7), C17(H17), C24(H24), C26(H26), C36(H36), C5A(H5A), C7A(H7A),
 C17A(H17A), C24A(H24A), C26A(H26A), C36A(H36A), C5B(H5B), C7B(H7B), C17B(H17B),
  C24B(H24B), C26B(H26B), C36B(H36B)
4.e Idealised Me refined as rotating group:
 C1(H1A,H1B,H1C), C2(H2A,H2B,H2C), C10(H10A,H10B,H10C), C11(H11A,H11B,H11C),
 C12(H12A,H12B,H12C), C14(H14A,H14B,H14C), C15(H15A,H15B,H15C), C16(H16A,H16B,
 H16C), C20(H20A,H20B,H20C), C21(H21A,H21B,H21C), C29(H29A,H29B,H29C), C30(H30A,
 H30B,H30C), C31(H31A,H31B,H31C), C33(H33A,H33B,H33C), C34(H34A,H34B,H34C),
 C35(H35A,H35B,H35C), C39(H39A,H39B,H39C), C40(H40A,H40B,H40C), C1A(H1AA,H1AB,
 H1AC), C2A(H2AA,H2AB,H2AC), C10A(H10D,H10E,H10F), C12A(H12D,H12E,H12F),
 C14A(H14D,H14E,H14F), C15A(H15D,H15E,H15F), C16A(H16D,H16E,H16F), C20A(H20D,
 H20E,H20F), C21A(H21D,H21E,H21F), C29A(H29D,H29E,H29F), C30A(H30D,H30E,H30F),
 C31A(H31D,H31E,H31F), C33A(H33D,H33E,H33F), C34A(H34D,H34E,H34F), C35A(H35D,
 H35E,H35F), C39A(H39D,H39E,H39F), C40A(H40D,H40E,H40F), C1B(H1BA,H1BB,H1BC),
 C2B(H2BA,H2BB,H2BC), C10B(H10G,H10H,H10I), C11B(H11G,H11H,H11I), C12B(H12G,
 H12H,H12I), C14B(H14G,H14H,H14I), C15B(H15G,H15H,H15I), C16B(H16G,H16H,H16I),
 C20B(H20G,H20H,H20I), C21B(H21G,H21H,H21I), C29B(H29G,H29H,H29I), C30B(H30G,
 H30H,H30I), C31B(H31G,H31H,H31I), C33B(H33G,H33H,H33I), C34B(H34G,H34H,H34I),
 C35B(H35G,H35H,H35I), C39B(H39G,H39H,H39I), C40B(H40G,H40H,H40I)
;
_olex2_date_sample_data_collection 2018-06-18
_olex2_date_sample_submission 2018-06-17
_olex2_diffrn_ambient_temperature_device 'Oxford Cryosystems'
_olex2_exptl_crystal_mounting_method 'The crystal was mounted on a MITIGEN holder in Paratone oil'
_olex2_submission_original_sample_id cx1318
_olex2_submission_special_instructions 'No special instructions were received'

loop_
_space_group_symop_operation_xyz
'x, y, z'
'-y, x, z+3/4'
'-x, -y, z+1/2'
'y, -x, z+1/4'

loop_
_atom_site_label
_atom_site_type_symbol
_atom_site_fract_x
_atom_site_fract_y
_atom_site_fract_z
_atom_site_U_iso_or_equiv
_atom_site_adp_type
_atom_site_occupancy
_atom_site_site_symmetry_order
_atom_site_calc_flag
_atom_site_refinement_flags_posn
_atom_site_refinement_flags_adp
Zr1 Zr 0.57394(7) 0.26176(7) 0.40718(3) 0.0232(3) Uani 1 1 d . U
O1 O 0.5090(5) 0.2034(5) 0.4392(2) 0.0248(16) Uani 1 1 d . U
O2 O 0.6324(5) 0.3321(5) 0.3778(2) 0.0259(17) Uani 1 1 d . U
N1 N 0.4429(6) 0.2942(6) 0.3927(2) 0.0246(18) Uani 1 1 d . U
N2 N 0.5487(6) 0.3897(6) 0.4275(2) 0.0269(19) Uani 1 1 d . U
C1 C 0.5729(9) 0.1651(7) 0.3698(3) 0.032(3) Uani 1 1 d . U
H1A H 0.535015 0.125397 0.376027 0.048 Uiso 1 1 calc GR .
H1B H 0.624667 0.141673 0.368473 0.048 Uiso 1 1 calc GR .
H1C H 0.558605 0.186797 0.349001 0.048 Uiso 1 1 calc GR .
C2 C 0.6811(8) 0.2292(10) 0.4354(4) 0.039(3) Uani 1 1 d . U
H2A H 0.680325 0.255838 0.456076 0.058 Uiso 1 1 calc GR .
H2B H 0.727602 0.244663 0.423465 0.058 Uiso 1 1 calc GR .
H2C H 0.681881 0.172876 0.438839 0.058 Uiso 1 1 calc GR .
C3 C 0.4387(7) 0.1787(7) 0.4466(3) 0.021(2) Uani 1 1 d . U
C4 C 0.4278(8) 0.1188(7) 0.4691(3) 0.025(2) Uani 1 1 d . U
C5 C 0.3536(7) 0.0951(8) 0.4761(3) 0.026(2) Uani 1 1 d . U
H5 H 0.346457 0.055351 0.491545 0.031 Uiso 1 1 calc R .
C6 C 0.2856(8) 0.1280(8) 0.4607(3) 0.027(2) Uani 1 1 d . U
C7 C 0.2974(7) 0.1842(7) 0.4381(3) 0.023(2) Uani 1 1 d . U
H7 H 0.253996 0.205508 0.427218 0.027 Uiso 1 1 calc R .
C8 C 0.3733(7) 0.2115(7) 0.4307(3) 0.021(2) Uani 1 1 d . U
C9 C 0.4987(8) 0.0773(8) 0.4845(3) 0.029(2) Uani 1 1 d . U
C10 C 0.4738(9) 0.0146(8) 0.5086(3) 0.035(3) Uani 1 1 d . U
H10A H 0.451587 0.039517 0.527585 0.053 Uiso 1 1 calc GR .
H10B H 0.519118 -0.016324 0.514829 0.053 Uiso 1 1 calc GR .
H10C H 0.434797 -0.019297 0.498782 0.053 Uiso 1 1 calc GR .
C11 C 0.5443(8) 0.0384(8) 0.4575(3) 0.031(3) Uani 1 1 d . U
H11A H 0.513714 -0.004468 0.448594 0.046 Uiso 1 1 calc GR .
H11B H 0.593475 0.018264 0.465863 0.046 Uiso 1 1 calc GR .
H11C H 0.554967 0.076543 0.440628 0.046 Uiso 1 1 calc GR .
C12 C 0.5485(8) 0.1334(8) 0.5028(3) 0.029(3) Uani 1 1 d . U
H12A H 0.566774 0.174464 0.488439 0.044 Uiso 1 1 calc GR .
H12B H 0.593216 0.105818 0.511820 0.044 Uiso 1 1 calc GR .
H12C H 0.517983 0.156512 0.520147 0.044 Uiso 1 1 calc GR .
C13 C 0.2065(8) 0.0932(9) 0.4688(3) 0.030(2) Uani 1 1 d . U
C14 C 0.2066(10) 0.0051(9) 0.4626(5) 0.050(4) Uani 1 1 d . U
H14A H 0.153203 -0.014496 0.463409 0.075 Uiso 1 1 calc GR .
H14B H 0.237774 -0.020860 0.479062 0.075 Uiso 1 1 calc GR .
H14C H 0.228885 -0.005412 0.441521 0.075 Uiso 1 1 calc GR .
C15 C 0.1900(10) 0.1081(11) 0.5040(3) 0.048(4) Uani 1 1 d . U
H15A H 0.193156 0.163923 0.508298 0.072 Uiso 1 1 calc GR .
H15B H 0.228441 0.080613 0.517064 0.072 Uiso 1 1 calc GR .
H15C H 0.137860 0.089249 0.509259 0.072 Uiso 1 1 calc GR .
C16 C 0.1411(8) 0.1323(10) 0.4496(4) 0.041(3) Uani 1 1 d . U
H16A H 0.149172 0.122750 0.426703 0.061 Uiso 1 1 calc GR .
H16B H 0.141593 0.188298 0.453643 0.061 Uiso 1 1 calc GR .
H16C H 0.090927 0.110599 0.456090 0.061 Uiso 1 1 calc GR .
C17 C 0.3783(7) 0.2678(7) 0.4064(3) 0.023(2) Uani 1 1 d . U
H17 H 0.330696 0.289071 0.398960 0.028 Uiso 1 1 calc R .
C18 C 0.4321(9) 0.3530(7) 0.3667(3) 0.027(2) Uani 1 1 d . U
H18A H 0.469875 0.395670 0.369895 0.032 Uiso 1 1 calc R .
H18B H 0.379322 0.375340 0.368434 0.032 Uiso 1 1 calc R .
C19 C 0.4428(9) 0.3196(8) 0.3334(3) 0.029(3) Uani 1 1 d . U
H19 H 0.494119 0.292597 0.332223 0.035 Uiso 1 1 calc R .
C20 C 0.3795(9) 0.2628(9) 0.3251(4) 0.040(3) Uani 1 1 d . U
H20A H 0.328760 0.286962 0.328748 0.060 Uiso 1 1 calc GR .
H20B H 0.384460 0.216555 0.338656 0.060 Uiso 1 1 calc GR .
H20C H 0.384122 0.247694 0.302615 0.060 Uiso 1 1 calc GR .
C21 C 0.4431(12) 0.3880(10) 0.3101(4) 0.055(5) Uani 1 1 d . U
H21A H 0.389992 0.407186 0.307279 0.082 Uiso 1 1 calc GR .
H21B H 0.463871 0.371059 0.289454 0.082 Uiso 1 1 calc GR .
H21C H 0.475776 0.429709 0.318722 0.082 Uiso 1 1 calc GR .
C22 C 0.6615(8) 0.4051(8) 0.3729(3) 0.026(2) Uani 1 1 d . U
C23 C 0.7208(8) 0.4154(7) 0.3508(3) 0.026(2) Uani 1 1 d . U
C24 C 0.7465(8) 0.4929(7) 0.3463(3) 0.022(2) Uani 1 1 d . U
H24 H 0.785664 0.502550 0.330841 0.026 Uiso 1 1 calc R .
C25 C 0.7167(8) 0.5559(7) 0.3637(3) 0.025(2) Uani 1 1 d . U
C26 C 0.6601(7) 0.5398(7) 0.3868(3) 0.023(2) Uani 1 1 d . U
H26 H 0.640557 0.581147 0.399551 0.027 Uiso 1 1 calc R .
C27 C 0.6321(7) 0.4663(7) 0.3916(3) 0.021(2) Uani 1 1 d . U
C28 C 0.7620(9) 0.3485(7) 0.3325(3) 0.034(2) Uani 1 1 d . U
C29 C 0.7025(10) 0.3009(9) 0.3141(4) 0.043(3) Uani 1 1 d . U
H29A H 0.668208 0.274095 0.329223 0.064 Uiso 1 1 calc GR .
H29B H 0.729415 0.262467 0.300837 0.064 Uiso 1 1 calc GR .
H29C H 0.671706 0.335325 0.300481 0.064 Uiso 1 1 calc GR .
C30 C 0.7987(9) 0.2931(8) 0.3572(3) 0.033(3) Uani 1 1 d . U
H30A H 0.826525 0.323514 0.373381 0.050 Uiso 1 1 calc GR .
H30B H 0.835071 0.258128 0.346423 0.050 Uiso 1 1 calc GR .
H30C H 0.757759 0.262590 0.367577 0.050 Uiso 1 1 calc GR .
C31 C 0.8239(9) 0.3756(9) 0.3106(3) 0.040(3) Uani 1 1 d . U
H31A H 0.800287 0.399864 0.291793 0.060 Uiso 1 1 calc GR .
H31B H 0.855622 0.331214 0.303894 0.060 Uiso 1 1 calc GR .
H31C H 0.856727 0.413520 0.321661 0.060 Uiso 1 1 calc GR .
C32 C 0.7501(8) 0.6358(7) 0.3578(3) 0.030(2) Uani 1 1 d . U
C33 C 0.8382(8) 0.6327(9) 0.3621(4) 0.041(3) Uani 1 1 d . U
H33A H 0.850683 0.604456 0.381728 0.062 Uiso 1 1 calc GR .
H33B H 0.858806 0.685646 0.363408 0.062 Uiso 1 1 calc GR .
H33C H 0.861561 0.605967 0.343745 0.062 Uiso 1 1 calc GR .
C34 C 0.7310(9) 0.6606(9) 0.3225(4) 0.040(3) Uani 1 1 d . U
H34A H 0.759273 0.626943 0.307605 0.060 Uiso 1 1 calc GR .
H34B H 0.746725 0.714659 0.319156 0.060 Uiso 1 1 calc GR .
H34C H 0.675039 0.655503 0.318711 0.060 Uiso 1 1 calc GR .
C35 C 0.7191(10) 0.6974(8) 0.3811(4) 0.041(3) Uani 1 1 d . U
H35A H 0.662383 0.700179 0.379444 0.062 Uiso 1 1 calc GR .
H35B H 0.741511 0.748136 0.375806 0.062 Uiso 1 1 calc GR .
H35C H 0.733605 0.683297 0.403019 0.062 Uiso 1 1 calc GR .
C36 C 0.5776(7) 0.4532(7) 0.4167(3) 0.023(2) Uani 1 1 d . U
H36 H 0.559838 0.498957 0.427122 0.027 Uiso 1 1 calc R .
C37 C 0.4944(8) 0.3975(8) 0.4543(3) 0.028(2) Uani 1 1 d . U
H37A H 0.446764 0.367659 0.449325 0.034 Uiso 1 1 calc R .
H37B H 0.479478 0.452785 0.456383 0.034 Uiso 1 1 calc R .
C38 C 0.5264(10) 0.3694(9) 0.4865(3) 0.040(3) Uani 1 1 d . U
H38 H 0.552671 0.318271 0.483123 0.048 Uiso 1 1 calc R .
C39 C 0.5876(11) 0.4282(11) 0.4978(4) 0.056(5) Uani 1 1 d . U
H39A H 0.625401 0.437060 0.480723 0.084 Uiso 1 1 calc GR .
H39B H 0.614331 0.407688 0.516727 0.084 Uiso 1 1 calc GR .
H39C H 0.562092 0.477308 0.503306 0.084 Uiso 1 1 calc GR .
C40 C 0.4640(11) 0.3589(12) 0.5118(4) 0.056(4) Uani 1 1 d . U
H40A H 0.413627 0.374640 0.503061 0.084 Uiso 1 1 calc GR .
H40B H 0.476384 0.390981 0.530463 0.084 Uiso 1 1 calc GR .
H40C H 0.461757 0.304156 0.518208 0.084 Uiso 1 1 calc GR .
Zr1A Zr 0.23582(7) 0.59228(7) 0.42248(3) 0.0190(2) Uani 1 1 d . U
O1A O 0.2965(5) 0.6555(5) 0.39120(18) 0.0174(14) Uani 1 1 d . U
O2A O 0.1603(5) 0.5389(5) 0.45205(18) 0.0210(15) Uani 1 1 d . U
N1A N 0.2060(6) 0.7246(6) 0.4364(2) 0.0217(17) Uani 1 1 d . U
N2A N 0.1086(6) 0.6201(6) 0.4004(2) 0.0219(17) Uani 1 1 d . U
C1A C 0.3320(7) 0.5817(9) 0.4605(3) 0.032(3) Uani 1 1 d . U
H1AA H 0.381914 0.571866 0.449974 0.049 Uiso 1 1 calc GR .
H1AB H 0.319914 0.538661 0.474982 0.049 Uiso 1 1 calc GR .
H1AC H 0.335208 0.630179 0.472730 0.049 Uiso 1 1 calc GR .
C2A C 0.2595(9) 0.4848(8) 0.3924(4) 0.037(3) Uani 1 1 d . U
H2AA H 0.218983 0.479444 0.376098 0.055 Uiso 1 1 calc GR .
H2AB H 0.259531 0.438714 0.406160 0.055 Uiso 1 1 calc GR .
H2AC H 0.310236 0.489846 0.381975 0.055 Uiso 1 1 calc GR .
C3A C 0.3230(6) 0.7268(7) 0.3834(3) 0.0162(19) Uani 1 1 d . U
C4A C 0.3843(6) 0.7352(7) 0.3607(3) 0.0170(18) Uani 1 1 d . U
C5A C 0.4073(7) 0.8107(7) 0.3546(3) 0.020(2) Uani 1 1 d . U
H5A H 0.447713 0.817441 0.339398 0.024 Uiso 1 1 calc R .
C6A C 0.3780(8) 0.8772(7) 0.3683(3) 0.023(2) Uani 1 1 d . U
C7A C 0.3205(7) 0.8646(7) 0.3917(3) 0.021(2) Uani 1 1 d . U
H7A H 0.300277 0.908197 0.402900 0.026 Uiso 1 1 calc R .
C8A C 0.2926(7) 0.7922(7) 0.3991(3) 0.021(2) Uani 1 1 d . U
C9A C 0.4233(7) 0.6640(7) 0.3453(3) 0.0218(19) Uani 1 1 d . U
C10A C 0.4883(8) 0.6875(8) 0.3213(3) 0.033(3) Uani 1 1 d . U
H10D H 0.466679 0.722326 0.305057 0.050 Uiso 1 1 calc GR .
H10E H 0.509067 0.640868 0.310981 0.050 Uiso 1 1 calc GR .
H10F H 0.530047 0.714202 0.332840 0.050 Uiso 1 1 calc GR .
C11A C 0.4612(8) 0.6140(7) 0.3723(3) 0.025(2) Uani 1 1 d . U
H11D H 0.486298 0.568387 0.362814 0.038 Uiso 1 1 calc R .
H11E H 0.500058 0.645186 0.383603 0.038 Uiso 1 1 calc R .
H11F H 0.421011 0.597136 0.387335 0.038 Uiso 1 1 calc R .
C12A C 0.3635(8) 0.6145(7) 0.3268(3) 0.026(3) Uani 1 1 d . U
H12D H 0.328891 0.588429 0.341986 0.039 Uiso 1 1 calc GR .
H12E H 0.390744 0.575489 0.313935 0.039 Uiso 1 1 calc GR .
H12F H 0.332846 0.648142 0.312718 0.039 Uiso 1 1 calc GR .
C13A C 0.4124(8) 0.9559(7) 0.3599(3) 0.024(2) Uani 1 1 d . U
C14A C 0.4984(8) 0.9553(8) 0.3676(4) 0.031(3) Uani 1 1 d . U
H14D H 0.518489 1.008595 0.367089 0.047 Uiso 1 1 calc GR .
H14E H 0.525981 0.923771 0.351757 0.047 Uiso 1 1 calc GR .
H14F H 0.506460 0.933276 0.388950 0.047 Uiso 1 1 calc GR .
C15A C 0.3980(9) 0.9741(9) 0.3245(3) 0.035(3) Uani 1 1 d . U
H15D H 0.342407 0.969694 0.319833 0.052 Uiso 1 1 calc GR .
H15E H 0.426888 0.937090 0.311208 0.052 Uiso 1 1 calc GR .
H15F H 0.415606 1.026976 0.319767 0.052 Uiso 1 1 calc GR .
C16A C 0.3758(9) 1.0216(8) 0.3805(4) 0.037(3) Uani 1 1 d . U
H16D H 0.401507 1.071014 0.375661 0.056 Uiso 1 1 calc GR .
H16E H 0.382520 1.009441 0.403230 0.056 Uiso 1 1 calc GR .
H16F H 0.320290 1.025814 0.375627 0.056 Uiso 1 1 calc GR .
C17A C 0.2325(7) 0.7853(7) 0.4240(3) 0.023(2) Uani 1 1 d . U
H17A H 0.211307 0.832723 0.431589 0.028 Uiso 1 1 calc R .
C18A C 0.1454(8) 0.7333(8) 0.4612(3) 0.025(2) Uani 1 1 d . U
H18C H 0.102676 0.696386 0.456798 0.030 Uiso 1 1 calc R .
H18D H 0.123773 0.786533 0.460166 0.030 Uiso 1 1 calc R .
C19A C 0.1761(8) 0.7189(8) 0.4943(3) 0.025(2) Uani 1 1 d . U
H19A H 0.206551 0.669460 0.493590 0.030 Uiso 1 1 calc R .
C20A C 0.2297(9) 0.7816(9) 0.5053(3) 0.035(3) Uani 1 1 d . U
H20D H 0.273324 0.786114 0.490425 0.053 Uiso 1 1 calc GR .
H20E H 0.249340 0.768837 0.526690 0.053 Uiso 1 1 calc GR .
H20F H 0.201532 0.831049 0.506182 0.053 Uiso 1 1 calc GR .
C21A C 0.1070(8) 0.7062(9) 0.5179(3) 0.035(3) Uani 1 1 d . U
H21D H 0.124807 0.714991 0.539850 0.053 Uiso 1 1 calc GR .
H21E H 0.087683 0.652895 0.515835 0.053 Uiso 1 1 calc GR .
H21F H 0.065152 0.742776 0.512837 0.053 Uiso 1 1 calc GR .
C22A C 0.0890(7) 0.5136(7) 0.4559(3) 0.021(2) Uani 1 1 d . U
C23A C 0.0726(7) 0.4563(7) 0.4798(3) 0.023(2) Uani 1 1 d . U
C24A C -0.0033(7) 0.4330(8) 0.4823(3) 0.027(3) Uani 1 1 d . U
H24A H -0.014746 0.395064 0.498083 0.033 Uiso 1 1 calc R .
C25A C -0.0658(7) 0.4601(8) 0.4637(3) 0.027(2) Uani 1 1 d . U
C26A C -0.0482(7) 0.5145(7) 0.4408(3) 0.024(2) Uani 1 1 d . U
H26A H -0.088323 0.535599 0.427901 0.029 Uiso 1 1 calc R .
C27A C 0.0309(7) 0.5397(7) 0.4363(3) 0.020(2) Uani 1 1 d . U
C28A C 0.1378(7) 0.4230(8) 0.5002(3) 0.032(2) Uani 1 1 d . U
C29A C 0.1790(8) 0.4848(9) 0.5197(3) 0.039(3) Uani 1 1 d . U
H29D H 0.180673 0.533437 0.507495 0.058 Uiso 1 1 calc GR .
H29E H 0.232095 0.467714 0.524340 0.058 Uiso 1 1 calc GR .
H29F H 0.150919 0.493221 0.539733 0.058 Uiso 1 1 calc GR .
C30A C 0.1948(8) 0.3808(9) 0.4793(4) 0.039(3) Uani 1 1 d . U
H30D H 0.169217 0.336010 0.469408 0.059 Uiso 1 1 calc GR .
H30E H 0.238578 0.362847 0.492351 0.059 Uiso 1 1 calc GR .
H30F H 0.213812 0.415885 0.462638 0.059 Uiso 1 1 calc GR .
C31A C 0.1055(8) 0.3605(9) 0.5236(4) 0.043(3) Uani 1 1 d . U
H31D H 0.068090 0.384574 0.538196 0.065 Uiso 1 1 calc GR .
H31E H 0.148450 0.338186 0.535950 0.065 Uiso 1 1 calc GR .
H31F H 0.079731 0.319286 0.511396 0.065 Uiso 1 1 calc GR .
C32A C -0.1459(7) 0.4261(9) 0.4690(3) 0.030(2) Uani 1 1 d . U
C33A C -0.1455(9) 0.3380(9) 0.4640(4) 0.042(3) Uani 1 1 d . U
H33D H -0.198365 0.317764 0.466497 0.063 Uiso 1 1 calc GR .
H33E H -0.111431 0.313665 0.479928 0.063 Uiso 1 1 calc GR .
H33F H -0.126415 0.326081 0.442525 0.063 Uiso 1 1 calc GR .
C34A C -0.1720(8) 0.4435(10) 0.5030(3) 0.038(3) Uani 1 1 d . U
H34D H -0.158440 0.497131 0.508423 0.056 Uiso 1 1 calc GR .
H34E H -0.145956 0.407879 0.517786 0.056 Uiso 1 1 calc GR .
H34F H -0.228329 0.436572 0.504574 0.056 Uiso 1 1 calc GR .
C35A C -0.2057(8) 0.4618(10) 0.4463(3) 0.039(3) Uani 1 1 d . U
H35D H -0.211707 0.517190 0.451106 0.059 Uiso 1 1 calc GR .
H35E H -0.255773 0.435508 0.449019 0.059 Uiso 1 1 calc GR .
H35F H -0.188030 0.455596 0.424168 0.059 Uiso 1 1 calc GR .
C36A C 0.0432(7) 0.5936(7) 0.4110(3) 0.021(2) Uani 1 1 d . U
H36A H -0.002156 0.612459 0.400655 0.025 Uiso 1 1 calc R .
C37A C 0.1079(7) 0.6721(7) 0.3731(3) 0.022(2) Uani 1 1 d . U
H37C H 0.143502 0.716101 0.377285 0.026 Uiso 1 1 calc R .
H37D H 0.054954 0.693497 0.370404 0.026 Uiso 1 1 calc R .
C38A C 0.1321(9) 0.6326(9) 0.3423(3) 0.031(3) Uani 1 1 d . U
H38A H 0.182629 0.605879 0.346562 0.037 Uiso 1 1 calc R .
C39A C 0.0766(11) 0.5724(11) 0.3306(4) 0.058(5) Uani 1 1 d . U
H39D H 0.024417 0.594771 0.329210 0.087 Uiso 1 1 calc GR .
H39E H 0.076128 0.528459 0.345505 0.087 Uiso 1 1 calc GR .
H39F H 0.092937 0.554358 0.309426 0.087 Uiso 1 1 calc GR .
C40A C 0.1465(9) 0.6913(10) 0.3165(3) 0.043(4) Uani 1 1 d . U
H40D H 0.155515 0.664573 0.296206 0.064 Uiso 1 1 calc GR .
H40E H 0.192269 0.722468 0.322027 0.064 Uiso 1 1 calc GR .
H40F H 0.101165 0.725404 0.314542 0.064 Uiso 1 1 calc GR .
Zr1B Zr 0.90458(7) 0.92718(7) 0.42071(3) 0.0235(3) Uani 1 1 d . U
O1B O 0.9580(5) 0.9970(5) 0.3898(2) 0.0223(16) Uani 1 1 d . U
O2B O 0.8352(5) 0.8662(5) 0.45025(19) 0.0237(16) Uani 1 1 d . U
N1B N 0.8715(6) 1.0559(6) 0.4394(2) 0.0234(17) Uani 1 1 d . U
N2B N 0.7762(6) 0.9552(6) 0.4017(2) 0.0236(18) Uani 1 1 d . U
C1B C 1.0029(8) 0.9236(9) 0.4579(3) 0.036(3) Uani 1 1 d . U
H1BA H 1.006947 0.974272 0.468438 0.055 Uiso 1 1 calc GR .
H1BB H 1.052132 0.911619 0.447165 0.055 Uiso 1 1 calc GR .
H1BC H 0.991677 0.883524 0.473820 0.055 Uiso 1 1 calc GR .
C2B C 0.9311(9) 0.8238(8) 0.3889(4) 0.040(3) Uani 1 1 d . U
H2BA H 0.933495 0.776545 0.401957 0.061 Uiso 1 1 calc GR .
H2BB H 0.981187 0.831789 0.378270 0.061 Uiso 1 1 calc GR .
H2BC H 0.890180 0.818337 0.372809 0.061 Uiso 1 1 calc GR .
C3B C 0.9845(7) 1.0702(8) 0.3841(3) 0.024(2) Uani 1 1 d . U
C4B C 1.0430(7) 1.0827(7) 0.3608(3) 0.024(2) Uani 1 1 d . U
C5B C 1.0642(8) 1.1593(7) 0.3562(3) 0.025(2) Uani 1 1 d . U
H5B H 1.102276 1.169478 0.340306 0.030 Uiso 1 1 calc R .
C6B C 1.0352(8) 1.2221(8) 0.3727(3) 0.026(2) Uani 1 1 d . U
C7B C 0.9806(8) 1.2059(8) 0.3972(3) 0.029(2) Uani 1 1 d . U
H7B H 0.962194 1.246673 0.410503 0.035 Uiso 1 1 calc R .
C8B C 0.9546(7) 1.1321(7) 0.4017(3) 0.023(2) Uani 1 1 d . U
C9B C 1.0813(9) 1.0149(8) 0.3431(4) 0.038(2) Uani 1 1 d . U
C10B C 1.1434(9) 1.0438(9) 0.3201(4) 0.044(3) Uani 1 1 d . U
H10G H 1.120095 1.080065 0.304765 0.067 Uiso 1 1 calc GR .
H10H H 1.165737 0.999616 0.308537 0.067 Uiso 1 1 calc GR .
H10I H 1.184343 1.070395 0.332119 0.067 Uiso 1 1 calc GR .
C11B C 1.1218(9) 0.9584(9) 0.3661(4) 0.041(3) Uani 1 1 d . U
H11G H 1.158854 0.987009 0.379391 0.061 Uiso 1 1 calc GR .
H11H H 1.149583 0.918731 0.353719 0.061 Uiso 1 1 calc GR .
H11I H 1.082975 0.933334 0.379712 0.061 Uiso 1 1 calc GR .
C12B C 1.0212(9) 0.9720(8) 0.3234(4) 0.040(3) Uani 1 1 d . U
H12G H 0.979841 0.953049 0.337445 0.060 Uiso 1 1 calc GR .
H12H H 1.045884 0.927930 0.312593 0.060 Uiso 1 1 calc GR .
H12I H 0.999152 1.007284 0.307414 0.060 Uiso 1 1 calc GR .
C13B C 1.0677(9) 1.3042(8) 0.3659(4) 0.038(3) Uani 1 1 d . U
C14B C 1.1542(9) 1.3010(10) 0.3692(5) 0.052(4) Uani 1 1 d . U
H14G H 1.168765 1.312836 0.391319 0.078 Uiso 1 1 calc GR .
H14H H 1.177913 1.339241 0.354837 0.078 Uiso 1 1 calc GR .
H14I H 1.172640 1.248915 0.363595 0.078 Uiso 1 1 calc GR .
C15B C 1.0483(9) 1.3225(9) 0.3307(4) 0.043(3) Uani 1 1 d . U
H15G H 1.074767 1.285202 0.316747 0.065 Uiso 1 1 calc GR .
H15H H 1.065847 1.375230 0.325522 0.065 Uiso 1 1 calc GR .
H15I H 0.992099 1.318845 0.327427 0.065 Uiso 1 1 calc GR .
C16B C 1.0356(11) 1.3632(9) 0.3881(4) 0.055(4) Uani 1 1 d . U
H16G H 0.980681 1.351987 0.392143 0.083 Uiso 1 1 calc GR .
H16H H 1.040480 1.414892 0.378455 0.083 Uiso 1 1 calc GR .
H16I H 1.064384 1.361816 0.408275 0.083 Uiso 1 1 calc GR .
C17B C 0.8965(7) 1.1198(7) 0.4274(3) 0.026(2) Uani 1 1 d . U
H17B H 0.874728 1.165694 0.436215 0.031 Uiso 1 1 calc R .
C18B C 0.8155(8) 1.0639(8) 0.4643(3) 0.027(2) Uani 1 1 d . U
H18E H 0.772828 1.026481 0.460451 0.032 Uiso 1 1 calc R .
H18F H 0.793086 1.116760 0.463282 0.032 Uiso 1 1 calc R .
C19B C 0.8473(7) 1.0505(8) 0.4982(3) 0.026(2) Uani 1 1 d . U
H19B H 0.873941 0.998843 0.498615 0.031 Uiso 1 1 calc R .
C20B C 0.9068(9) 1.1131(9) 0.5068(3) 0.040(3) Uani 1 1 d . U
H20G H 0.944801 1.118011 0.489475 0.060 Uiso 1 1 calc GR .
H20H H 0.933518 1.098510 0.526585 0.060 Uiso 1 1 calc GR .
H20I H 0.880142 1.162822 0.509847 0.060 Uiso 1 1 calc GR .
C21B C 0.7808(9) 1.0490(10) 0.5225(3) 0.046(4) Uani 1 1 d . U
H21G H 0.750699 1.097143 0.520841 0.068 Uiso 1 1 calc GR .
H21H H 0.802308 1.044548 0.544155 0.068 Uiso 1 1 calc GR .
H21I H 0.746990 1.004489 0.518210 0.068 Uiso 1 1 calc GR .
C22B C 0.7651(7) 0.8381(7) 0.4550(3) 0.022(2) Uani 1 1 d . U
C23B C 0.7512(7) 0.7783(7) 0.4783(3) 0.022(2) Uani 1 1 d . U
C24B C 0.6774(7) 0.7521(8) 0.4815(3) 0.022(2) Uani 1 1 d . U
H24B H 0.668786 0.710720 0.496122 0.027 Uiso 1 1 calc R .
C25B C 0.6118(7) 0.7814(8) 0.4648(3) 0.023(2) Uani 1 1 d . U
C26B C 0.6263(7) 0.8407(7) 0.4423(3) 0.020(2) Uani 1 1 d . U
H26B H 0.584430 0.863271 0.430794 0.024 Uiso 1 1 calc R .
C27B C 0.7029(7) 0.8666(7) 0.4369(3) 0.020(2) Uani 1 1 d . U
C28B C 0.8223(7) 0.7396(8) 0.4944(3) 0.028(2) Uani 1 1 d . U
C29B C 0.8676(8) 0.7992(8) 0.5144(3) 0.037(3) Uani 1 1 d . U
H29G H 0.831333 0.828636 0.527794 0.056 Uiso 1 1 calc GR .
H29H H 0.895187 0.834875 0.500117 0.056 Uiso 1 1 calc GR .
H29I H 0.905110 0.772104 0.528030 0.056 Uiso 1 1 calc GR .
C30B C 0.8737(9) 0.7023(9) 0.4688(4) 0.041(3) Uani 1 1 d . U
H30G H 0.922372 0.684591 0.478576 0.062 Uiso 1 1 calc GR .
H30H H 0.885221 0.740544 0.452134 0.062 Uiso 1 1 calc GR .
H30I H 0.846527 0.657891 0.459387 0.062 Uiso 1 1 calc GR .
C31B C 0.7933(8) 0.6757(9) 0.5186(3) 0.036(3) Uani 1 1 d . U
H31G H 0.761774 0.700130 0.535303 0.054 Uiso 1 1 calc GR .
H31H H 0.838168 0.649950 0.528352 0.054 Uiso 1 1 calc GR .
H31I H 0.761889 0.637264 0.507128 0.054 Uiso 1 1 calc GR .
C32B C 0.5307(8) 0.7476(8) 0.4711(3) 0.026(2) Uani 1 1 d . U
C33B C 0.5363(8) 0.6586(8) 0.4660(4) 0.041(3) Uani 1 1 d . U
H33G H 0.485571 0.634791 0.470069 0.062 Uiso 1 1 calc GR .
H33H H 0.574836 0.636829 0.480697 0.062 Uiso 1 1 calc GR .
H33I H 0.552064 0.647929 0.443894 0.062 Uiso 1 1 calc GR .
C34B C 0.5093(8) 0.7677(9) 0.5053(3) 0.036(3) Uani 1 1 d . U
H34G H 0.516788 0.823503 0.508783 0.054 Uiso 1 1 calc GR .
H34H H 0.542405 0.738419 0.520007 0.054 Uiso 1 1 calc GR .
H34I H 0.454732 0.754309 0.509116 0.054 Uiso 1 1 calc GR .
C35B C 0.4687(8) 0.7815(9) 0.4501(3) 0.035(3) Uani 1 1 d . U
H35G H 0.462986 0.836987 0.454790 0.052 Uiso 1 1 calc GR .
H35H H 0.419381 0.754920 0.454083 0.052 Uiso 1 1 calc GR .
H35I H 0.483430 0.774872 0.427607 0.052 Uiso 1 1 calc GR .
C36B C 0.7105(7) 0.9253(7) 0.4125(3) 0.020(2) Uani 1 1 d . U
H36B H 0.663759 0.944134 0.403196 0.024 Uiso 1 1 calc R .
C37B C 0.7664(8) 1.0143(7) 0.3764(3) 0.024(2) Uani 1 1 d . U
H37E H 0.799073 1.060006 0.381403 0.029 Uiso 1 1 calc R .
H37F H 0.711569 1.031458 0.375841 0.029 Uiso 1 1 calc R .
C38B C 0.7891(7) 0.9822(8) 0.3438(3) 0.023(2) Uani 1 1 d . U
H38B H 0.838394 0.952003 0.346206 0.028 Uiso 1 1 calc R .
C39B C 0.7281(8) 0.9293(8) 0.3294(3) 0.034(3) Uani 1 1 d . U
H39G H 0.744102 0.914064 0.307765 0.050 Uiso 1 1 calc GR .
H39H H 0.678347 0.956831 0.328287 0.050 Uiso 1 1 calc GR .
H39I H 0.722396 0.882816 0.342665 0.050 Uiso 1 1 calc GR .
C40B C 0.8053(9) 1.0533(9) 0.3217(3) 0.039(3) Uani 1 1 d . U
H40G H 0.812852 1.035300 0.299697 0.059 Uiso 1 1 calc GR .
H40H H 0.852217 1.080157 0.329022 0.059 Uiso 1 1 calc GR .
H40I H 0.761050 1.088984 0.322514 0.059 Uiso 1 1 calc GR .

loop_
_atom_site_aniso_label
_atom_site_aniso_U_11
_atom_site_aniso_U_22
_atom_site_aniso_U_33
_atom_site_aniso_U_23
_atom_site_aniso_U_13
_atom_site_aniso_U_12
Zr1 0.0154(6) 0.0139(6) 0.0403(6) 0.0005(6) 0.0004(5) -0.0008(5)
O1 0.019(3) 0.022(4) 0.034(4) 0.003(3) -0.001(3) 0.003(3)
O2 0.022(4) 0.015(3) 0.040(4) -0.005(3) 0.005(3) -0.001(3)
N1 0.021(3) 0.022(5) 0.031(4) 0.004(3) -0.002(3) -0.004(3)
N2 0.026(5) 0.020(3) 0.034(4) -0.006(3) 0.002(3) -0.002(3)
C1 0.042(8) 0.015(5) 0.039(5) -0.004(5) 0.008(5) -0.008(5)
C2 0.020(4) 0.044(8) 0.051(7) 0.010(6) -0.006(5) -0.004(5)
C3 0.020(3) 0.019(5) 0.025(5) 0.000(3) -0.002(3) 0.003(3)
C4 0.026(3) 0.020(5) 0.028(5) 0.003(3) -0.005(3) 0.000(3)
C5 0.027(3) 0.027(6) 0.025(5) -0.001(4) -0.002(3) -0.003(3)
C6 0.024(3) 0.026(5) 0.031(5) 0.001(4) -0.001(3) -0.004(3)
C7 0.020(3) 0.014(5) 0.034(5) -0.004(4) 0.002(4) 0.000(4)
C8 0.019(3) 0.017(5) 0.027(5) 0.002(3) -0.001(3) 0.002(3)
C9 0.031(4) 0.023(5) 0.033(5) 0.003(3) -0.009(3) 0.004(3)
C10 0.044(8) 0.029(6) 0.033(6) 0.008(5) -0.014(5) -0.002(5)
C11 0.037(7) 0.021(6) 0.035(5) 0.001(4) -0.008(5) 0.006(5)
C12 0.032(6) 0.029(6) 0.026(6) 0.001(4) -0.007(5) 0.002(5)
C13 0.026(3) 0.036(5) 0.030(5) -0.001(4) 0.001(4) -0.009(4)
C14 0.035(8) 0.036(5) 0.079(10) -0.005(6) -0.001(8) -0.010(4)
C15 0.038(8) 0.073(10) 0.033(5) -0.001(5) 0.008(4) -0.005(8)
C16 0.025(5) 0.052(8) 0.045(6) 0.008(6) -0.001(5) -0.007(5)
C17 0.018(4) 0.023(5) 0.028(5) 0.006(4) -0.004(4) 0.000(4)
C18 0.034(7) 0.017(5) 0.030(4) 0.002(3) 0.000(4) 0.000(4)
C19 0.030(7) 0.028(6) 0.028(4) 0.003(4) 0.000(4) 0.001(4)
C20 0.037(7) 0.039(7) 0.043(7) -0.015(6) -0.001(6) -0.002(5)
C21 0.088(13) 0.041(7) 0.036(6) 0.014(6) 0.006(7) 0.003(7)
C22 0.027(5) 0.016(3) 0.034(5) -0.005(3) 0.000(4) -0.004(3)
C23 0.028(5) 0.014(3) 0.037(5) -0.003(3) 0.003(4) -0.002(3)
C24 0.023(6) 0.014(3) 0.029(5) -0.001(3) -0.007(4) -0.001(3)
C25 0.024(5) 0.013(3) 0.037(5) -0.001(3) -0.003(4) -0.001(3)
C26 0.020(5) 0.016(3) 0.033(5) -0.003(3) -0.007(4) 0.000(3)
C27 0.019(5) 0.016(3) 0.027(4) -0.002(3) -0.008(3) 0.001(3)
C28 0.043(6) 0.015(4) 0.043(5) -0.007(3) 0.012(4) -0.005(3)
C29 0.057(7) 0.027(7) 0.045(7) -0.014(5) 0.013(5) -0.014(6)
C30 0.039(7) 0.020(6) 0.041(6) -0.006(4) 0.028(5) 0.011(5)
C31 0.046(7) 0.032(7) 0.042(7) -0.003(5) 0.014(5) -0.005(5)
C32 0.034(5) 0.014(3) 0.042(5) 0.002(3) -0.003(4) -0.004(3)
C33 0.034(5) 0.021(7) 0.068(9) -0.006(7) -0.009(5) -0.009(4)
C34 0.037(7) 0.036(8) 0.047(5) 0.014(5) 0.003(5) -0.002(7)
C35 0.052(8) 0.012(5) 0.059(7) -0.003(5) 0.008(6) -0.007(5)
C36 0.020(5) 0.022(4) 0.027(5) -0.002(3) -0.007(3) -0.002(3)
C37 0.030(6) 0.020(7) 0.036(4) -0.005(4) 0.005(3) 0.001(4)
C38 0.047(7) 0.036(8) 0.036(4) -0.001(5) 0.001(4) -0.002(5)
C39 0.070(9) 0.063(10) 0.036(7) 0.009(7) -0.009(7) -0.026(8)
C40 0.059(8) 0.069(12) 0.040(6) 0.000(7) 0.007(6) -0.012(8)
Zr1A 0.0153(6) 0.0101(6) 0.0315(5) 0.0009(5) -0.0004(5) 0.0005(5)
O1A 0.015(3) 0.019(3) 0.019(3) -0.002(3) 0.000(3) 0.001(3)
O2A 0.018(3) 0.024(4) 0.021(3) 0.002(3) -0.001(2) 0.000(3)
N1A 0.020(4) 0.020(3) 0.026(4) -0.003(3) 0.004(3) 0.002(3)
N2A 0.016(3) 0.024(5) 0.026(4) 0.007(3) -0.001(3) 0.000(3)
C1A 0.019(5) 0.042(8) 0.037(6) 0.022(5) -0.012(5) -0.011(5)
C2A 0.034(7) 0.020(4) 0.057(7) -0.017(6) 0.018(5) -0.005(5)
C3A 0.010(4) 0.019(3) 0.020(4) -0.002(3) -0.003(3) 0.002(3)
C4A 0.012(4) 0.020(3) 0.019(4) -0.003(3) -0.001(3) 0.002(3)
C5A 0.009(5) 0.020(3) 0.030(5) -0.001(3) -0.004(4) 0.001(3)
C6A 0.022(5) 0.019(3) 0.027(5) 0.003(3) 0.001(4) 0.003(3)
C7A 0.022(5) 0.019(3) 0.023(5) 0.001(3) -0.001(4) 0.003(3)
C8A 0.022(5) 0.019(3) 0.022(5) -0.001(3) 0.003(4) 0.004(3)
C9A 0.018(5) 0.019(3) 0.028(4) -0.003(3) 0.006(3) 0.001(3)
C10A 0.035(6) 0.020(7) 0.045(6) -0.006(5) 0.023(5) -0.003(5)
C11A 0.024(6) 0.017(6) 0.035(5) -0.005(4) 0.005(4) 0.008(5)
C12A 0.027(6) 0.018(6) 0.033(6) -0.007(4) 0.002(4) 0.001(4)
C13A 0.028(4) 0.019(3) 0.025(4) 0.000(3) -0.003(3) -0.003(3)
C14A 0.029(4) 0.017(7) 0.046(7) -0.003(6) -0.009(4) -0.004(4)
C15A 0.038(8) 0.036(7) 0.031(4) 0.012(4) -0.005(4) -0.012(6)
C16A 0.037(7) 0.022(5) 0.053(6) -0.010(5) 0.003(6) -0.003(5)
C17A 0.030(5) 0.018(4) 0.023(5) -0.006(4) 0.008(4) 0.001(3)
C18A 0.029(5) 0.017(6) 0.027(4) 0.000(4) 0.010(3) 0.008(4)
C19A 0.026(5) 0.023(6) 0.026(4) 0.001(4) 0.013(3) 0.008(4)
C20A 0.044(7) 0.036(7) 0.026(6) -0.005(5) 0.012(5) -0.003(5)
C21A 0.030(6) 0.045(8) 0.031(5) 0.001(6) 0.018(5) 0.007(5)
C22A 0.019(3) 0.023(5) 0.020(4) -0.002(3) 0.003(3) 0.000(3)
C23A 0.018(3) 0.026(5) 0.024(4) 0.002(3) -0.001(3) -0.004(3)
C24A 0.018(3) 0.031(7) 0.033(6) 0.002(4) -0.001(3) -0.005(3)
C25A 0.015(3) 0.035(5) 0.030(5) 0.003(4) 0.001(3) -0.008(4)
C26A 0.015(3) 0.025(6) 0.031(5) -0.002(4) 0.004(3) -0.004(4)
C27A 0.015(3) 0.025(5) 0.020(4) -0.001(3) 0.004(3) -0.001(3)
C28A 0.019(4) 0.037(6) 0.039(5) 0.014(3) -0.007(3) -0.006(3)
C29A 0.030(7) 0.048(6) 0.039(6) 0.015(5) -0.015(5) -0.010(5)
C30A 0.017(6) 0.042(7) 0.058(7) 0.013(5) -0.003(5) 0.000(5)
C31A 0.021(7) 0.052(7) 0.057(8) 0.031(6) -0.007(5) -0.006(5)
C32A 0.015(3) 0.045(5) 0.031(5) -0.002(4) 0.005(3) -0.011(4)
C33A 0.024(7) 0.046(5) 0.057(8) -0.008(5) 0.000(6) -0.017(4)
C34A 0.022(7) 0.059(8) 0.032(5) 0.005(5) 0.009(4) 0.007(6)
C35A 0.020(5) 0.062(8) 0.036(5) 0.000(6) -0.001(5) -0.009(5)
C36A 0.017(4) 0.026(6) 0.020(4) -0.001(3) 0.000(3) -0.004(4)
C37A 0.011(6) 0.027(5) 0.028(4) 0.009(3) -0.002(3) 0.001(4)
C38A 0.028(7) 0.036(6) 0.028(4) 0.004(4) 0.003(4) -0.002(5)
C39A 0.069(11) 0.066(9) 0.039(7) -0.009(6) 0.004(7) -0.035(8)
C40A 0.039(9) 0.055(8) 0.034(5) 0.017(6) 0.002(6) -0.004(6)
Zr1B 0.0145(6) 0.0134(6) 0.0428(6) -0.0001(6) -0.0007(6) -0.0014(5)
O1B 0.020(4) 0.020(3) 0.027(4) -0.003(3) -0.002(3) -0.001(3)
O2B 0.018(3) 0.023(4) 0.030(4) 0.006(3) -0.003(3) -0.001(3)
N1B 0.019(4) 0.024(3) 0.028(4) 0.000(3) -0.002(3) 0.001(3)
N2B 0.016(3) 0.024(5) 0.030(4) 0.004(3) -0.005(3) -0.001(3)
C1B 0.017(5) 0.041(8) 0.052(6) 0.019(6) -0.007(5) -0.005(5)
C2B 0.043(8) 0.018(4) 0.061(7) -0.008(6) 0.023(6) -0.009(5)
C3B 0.020(5) 0.021(3) 0.030(5) -0.001(3) -0.002(4) -0.001(3)
C4B 0.022(5) 0.019(3) 0.030(5) -0.005(3) 0.000(3) -0.004(3)
C5B 0.020(6) 0.020(3) 0.036(6) 0.000(3) -0.004(4) -0.003(3)
C6B 0.028(5) 0.017(3) 0.035(5) 0.001(3) -0.002(4) -0.005(3)
C7B 0.031(6) 0.020(3) 0.035(5) 0.002(4) -0.001(4) -0.002(4)
C8B 0.022(5) 0.020(3) 0.027(5) 0.001(3) -0.001(4) 0.001(3)
C9B 0.036(6) 0.025(4) 0.054(6) -0.013(3) 0.010(4) -0.001(4)
C10B 0.047(7) 0.034(8) 0.052(7) -0.019(5) 0.017(5) -0.005(5)
C11B 0.034(7) 0.024(6) 0.065(7) -0.011(5) 0.012(5) 0.005(5)
C12B 0.046(7) 0.022(7) 0.051(7) -0.017(5) 0.009(5) -0.002(5)
C13B 0.043(5) 0.019(3) 0.053(6) 0.005(4) -0.004(4) -0.013(4)
C14B 0.042(5) 0.037(8) 0.075(10) 0.013(8) -0.009(5) -0.020(5)
C15B 0.043(8) 0.030(8) 0.057(6) 0.018(5) 0.002(5) -0.002(7)
C16B 0.082(10) 0.016(5) 0.068(7) 0.002(6) 0.014(8) -0.014(6)
C17B 0.025(5) 0.025(4) 0.028(5) 0.001(4) 0.000(4) 0.000(4)
C18B 0.024(5) 0.031(7) 0.026(4) 0.007(4) 0.000(3) 0.011(4)
C19B 0.022(5) 0.030(6) 0.026(4) 0.010(4) 0.001(3) 0.005(4)
C20B 0.046(7) 0.049(8) 0.025(6) 0.003(6) 0.001(5) -0.014(6)
C21B 0.032(6) 0.069(11) 0.035(5) 0.013(7) 0.011(5) 0.003(6)
C22B 0.018(3) 0.021(5) 0.028(5) 0.004(4) 0.000(3) 0.000(3)
C23B 0.020(3) 0.020(5) 0.027(5) 0.003(3) 0.000(3) -0.001(3)
C24B 0.021(3) 0.028(6) 0.018(5) -0.001(4) 0.000(3) -0.004(3)
C25B 0.020(3) 0.021(5) 0.027(5) -0.002(4) -0.002(3) -0.005(3)
C26B 0.020(3) 0.016(5) 0.024(5) -0.006(3) 0.000(3) -0.001(3)
C27B 0.019(3) 0.017(5) 0.023(4) -0.002(3) -0.001(3) 0.001(3)
C28B 0.021(4) 0.026(5) 0.037(5) 0.006(3) -0.003(3) 0.001(3)
C29B 0.036(7) 0.035(6) 0.042(7) 0.011(5) -0.015(5) -0.008(5)
C30B 0.035(7) 0.042(8) 0.046(6) 0.009(5) 0.003(5) 0.019(6)
C31B 0.024(7) 0.040(7) 0.044(7) 0.018(5) -0.011(5) -0.004(5)
C32B 0.020(3) 0.021(5) 0.037(5) 0.000(4) 0.000(3) -0.005(3)
C33B 0.024(7) 0.023(4) 0.077(9) -0.008(5) -0.008(7) -0.010(4)
C34B 0.022(6) 0.047(8) 0.039(5) 0.001(5) 0.004(4) -0.002(6)
C35B 0.021(5) 0.038(7) 0.046(6) 0.003(6) -0.004(5) -0.005(5)
C36B 0.017(4) 0.018(5) 0.025(5) 0.001(4) -0.003(3) 0.003(3)
C37B 0.024(6) 0.016(5) 0.033(4) 0.001(3) -0.005(4) -0.004(4)
C38B 0.013(5) 0.026(5) 0.031(4) 0.003(3) -0.004(4) 0.001(4)
C39B 0.027(6) 0.037(7) 0.036(6) -0.005(5) -0.004(5) -0.009(5)
C40B 0.039(9) 0.038(7) 0.039(6) 0.013(6) -0.002(6) -0.007(6)

loop_
_atom_type_symbol
_atom_type_description
_atom_type_scat_dispersion_real
_atom_type_scat_dispersion_imag
_atom_type_scat_source
C C 0.0033 0.0016 'International Tables Vol C Tables 4.2.6.8 and 6.1.1.4'
H H 0.0000 0.0000 'International Tables Vol C Tables 4.2.6.8 and 6.1.1.4'
N N 0.0061 0.0033 'International Tables Vol C Tables 4.2.6.8 and 6.1.1.4'
O O 0.0106 0.0060 'International Tables Vol C Tables 4.2.6.8 and 6.1.1.4'
Zr Zr -2.9673 0.5597 'International Tables Vol C Tables 4.2.6.8 and 6.1.1.4'

loop_
_geom_angle_atom_site_label_1
_geom_angle_atom_site_label_2
_geom_angle_atom_site_label_3
_geom_angle
O1 Zr1 N1 76.2(3)
O1 Zr1 N2 97.0(4)
O1 Zr1 C1 95.0(4)
O1 Zr1 C2 89.0(5)
O2 Zr1 O1 172.6(4)
O2 Zr1 N1 100.2(4)
O2 Zr1 N2 75.7(4)
O2 Zr1 C1 91.4(4)
O2 Zr1 C2 93.5(5)
N2 Zr1 N1 72.9(4)
C1 Zr1 N1 89.4(5)
C1 Zr1 N2 155.5(4)
C2 Zr1 N1 162.9(5)
C2 Zr1 N2 101.0(5)
C2 Zr1 C1 100.5(6)
C3 O1 Zr1 145.7(8)
C22 O2 Zr1 146.5(8)
C17 N1 Zr1 126.7(8)
C17 N1 C18 116.1(11)
C18 N1 Zr1 117.1(8)
C36 N2 Zr1 125.9(9)
C36 N2 C37 116.1(11)
C37 N2 Zr1 118.0(8)
O1 C3 C4 121.0(11)
O1 C3 C8 119.1(11)
C4 C3 C8 119.9(12)
C3 C4 C9 120.6(12)
C5 C4 C3 118.9(12)
C5 C4 C9 120.5(11)
C4 C5 C6 122.8(12)
C5 C6 C13 117.9(11)
C7 C6 C5 117.6(12)
C7 C6 C13 124.3(12)
C6 C7 C8 121.5(12)
C7 C8 C3 119.4(11)
C17 C8 C3 124.3(11)
C17 C8 C7 116.2(11)
C10 C9 C4 112.0(11)
C11 C9 C4 107.5(10)
C11 C9 C10 108.7(12)
C12 C9 C4 111.3(11)
C12 C9 C10 105.9(11)
C12 C9 C11 111.5(12)
C6 C13 C14 110.5(12)
C6 C13 C16 111.4(11)
C14 C13 C16 110.2(13)
C15 C13 C6 108.3(12)
C15 C13 C14 109.1(13)
C15 C13 C16 107.2(12)
N1 C17 C8 126.6(11)
N1 C18 C19 113.4(11)
C18 C19 C21 107.1(12)
C20 C19 C18 111.6(12)
C20 C19 C21 111.1(13)
O2 C22 C23 119.2(11)
O2 C22 C27 118.2(11)
C23 C22 C27 122.6(12)
C22 C23 C24 116.1(12)
C22 C23 C28 124.6(11)
C24 C23 C28 119.3(11)
C25 C24 C23 123.0(12)
C24 C25 C32 118.7(12)
C26 C25 C24 117.4(12)
C26 C25 C32 123.9(12)
C27 C26 C25 121.9(12)
C22 C27 C36 121.9(12)
C26 C27 C22 119.0(12)
C26 C27 C36 118.9(12)
C29 C28 C23 110.0(12)
C29 C28 C30 106.4(11)
C30 C28 C23 108.3(11)
C31 C28 C23 113.5(11)
C31 C28 C29 109.9(12)
C31 C28 C30 108.3(13)
C25 C32 C33 109.0(11)
C25 C32 C34 108.7(11)
C25 C32 C35 113.1(12)
C33 C32 C34 109.1(12)
C33 C32 C35 107.2(12)
C35 C32 C34 109.7(12)
N2 C36 C27 130.4(12)
N2 C37 C38 114.5(12)
C37 C38 C39 108.0(12)
C40 C38 C37 113.3(13)
C40 C38 C39 110.5(13)
O1A Zr1A O2A 171.0(3)
O1A Zr1A N1A 75.8(3)
O1A Zr1A N2A 96.6(3)
O1A Zr1A C1A 96.9(4)
O1A Zr1A C2A 89.2(4)
O2A Zr1A N1A 98.4(3)
O2A Zr1A N2A 75.0(3)
O2A Zr1A C1A 90.2(4)
O2A Zr1A C2A 94.8(4)
N1A Zr1A N2A 73.3(3)
C1A Zr1A N1A 93.5(5)
C1A Zr1A N2A 158.1(4)
C2A Zr1A N1A 160.4(5)
C2A Zr1A N2A 96.4(5)
C2A Zr1A C1A 100.9(6)
C3A O1A Zr1A 146.2(7)
C22A O2A Zr1A 146.1(7)
C17A N1A Zr1A 127.6(8)
C17A N1A C18A 117.6(10)
C18A N1A Zr1A 114.6(8)
C36A N2A Zr1A 125.9(8)
C36A N2A C37A 118.7(10)
C37A N2A Zr1A 115.4(7)
O1A C3A C4A 120.3(10)
O1A C3A C8A 119.3(10)
C8A C3A C4A 120.3(11)
C3A C4A C9A 121.3(11)
C5A C4A C3A 115.5(11)
C5A C4A C9A 123.2(10)
C6A C5A C4A 126.9(12)
C5A C6A C7A 114.8(12)
C5A C6A C13A 120.2(11)
C7A C6A C13A 124.8(12)
C8A C7A C6A 122.8(12)
C3A C8A C17A 121.8(11)
C7A C8A C3A 119.6(11)
C7A C8A C17A 118.6(11)
C4A C9A C10A 112.1(10)
C4A C9A C11A 108.5(9)
C4A C9A C12A 111.0(10)
C10A C9A C11A 108.0(11)
C12A C9A C10A 107.5(10)
C12A C9A C11A 109.7(10)
C6A C13A C15A 109.9(10)
C6A C13A C16A 111.3(11)
C14A C13A C6A 109.0(11)
C14A C13A C15A 111.3(12)
C14A C13A C16A 106.5(11)
C15A C13A C16A 108.8(11)
N1A C17A C8A 128.1(11)
N1A C18A C19A 112.5(10)
C18A C19A C21A 109.8(11)
C20A C19A C18A 112.5(11)
C20A C19A C21A 112.0(11)
O2A C22A C23A 119.9(11)
O2A C22A C27A 120.1(11)
C27A C22A C23A 119.9(12)
C22A C23A C28A 120.3(11)
C24A C23A C22A 116.3(11)
C24A C23A C28A 123.3(11)
C23A C24A C25A 126.1(12)
C24A C25A C32A 119.1(12)
C26A C25A C24A 116.3(12)
C26A C25A C32A 124.6(12)
C25A C26A C27A 120.3(12)
C22A C27A C26A 120.9(11)
C22A C27A C36A 123.3(11)
C36A C27A C26A 115.7(11)
C23A C28A C31A 110.5(10)
C29A C28A C23A 112.5(11)
C29A C28A C31A 108.2(11)
C30A C28A C23A 109.9(11)
C30A C28A C29A 110.2(11)
C30A C28A C31A 105.3(12)
C25A C32A C33A 111.1(12)
C25A C32A C34A 109.3(11)
C25A C32A C35A 111.4(11)
C33A C32A C35A 108.4(12)
C34A C32A C33A 108.9(12)
C34A C32A C35A 107.6(12)
N2A C36A C27A 127.9(12)
N2A C37A C38A 113.0(11)
C39A C38A C37A 114.5(12)
C39A C38A C40A 109.8(12)
C40A C38A C37A 110.7(12)
O1B Zr1B O2B 170.9(3)
O1B Zr1B N1B 76.5(3)
O1B Zr1B N2B 95.1(3)
O1B Zr1B C1B 96.6(4)
O1B Zr1B C2B 90.0(4)
O2B Zr1B N1B 98.0(4)
O2B Zr1B N2B 76.2(3)
O2B Zr1B C1B 90.5(4)
O2B Zr1B C2B 94.0(4)
N2B Zr1B N1B 72.9(3)
C1B Zr1B N1B 88.8(5)
C1B Zr1B N2B 155.2(5)
C2B Zr1B N1B 163.0(5)
C2B Zr1B N2B 98.6(5)
C2B Zr1B C1B 103.1(6)
C3B O1B Zr1B 145.8(8)
C22B O2B Zr1B 145.9(8)
C17B N1B Zr1B 125.4(8)
C17B N1B C18B 115.5(11)
C18B N1B Zr1B 118.9(8)
C36B N2B Zr1B 126.7(8)
C36B N2B C37B 114.5(10)
C37B N2B Zr1B 118.7(8)
O1B C3B C4B 119.9(11)
O1B C3B C8B 119.5(11)
C8B C3B C4B 120.6(12)
C3B C4B C9B 121.5(12)
C5B C4B C3B 115.3(12)
C5B C4B C9B 123.1(12)
C6B C5B C4B 125.7(13)
C5B C6B C7B 116.7(12)
C5B C6B C13B 119.6(12)
C7B C6B C13B 123.5(12)
C8B C7B C6B 120.0(13)
C3B C8B C17B 121.4(11)
C7B C8B C3B 121.4(12)
C7B C8B C17B 117.0(11)
C4B C9B C11B 112.1(12)
C10B C9B C4B 111.0(12)
C10B C9B C11B 106.4(13)
C12B C9B C4B 109.9(12)
C12B C9B C10B 107.2(13)
C12B C9B C11B 110.0(12)
C14B C13B C6B 108.1(12)
C14B C13B C15B 108.1(14)
C15B C13B C6B 106.5(12)
C16B C13B C6B 112.1(13)
C16B C13B C14B 109.8(14)
C16B C13B C15B 112.1(14)
N1B C17B C8B 129.3(12)
N1B C18B C19B 114.6(11)
C20B C19B C18B 110.5(11)
C20B C19B C21B 110.7(12)
C21B C19B C18B 110.4(11)
O2B C22B C23B 121.1(11)
O2B C22B C27B 119.5(11)
C27B C22B C23B 119.3(11)
C22B C23B C28B 118.2(11)
C24B C23B C22B 117.4(11)
C24B C23B C28B 123.7(11)
C23B C24B C25B 125.3(12)
C24B C25B C32B 120.3(11)
C26B C25B C24B 116.4(11)
C26B C25B C32B 123.3(11)
C27B C26B C25B 120.0(12)
C22B C27B C26B 121.3(11)
C22B C27B C36B 123.9(11)
C26B C27B C36B 114.8(11)
C23B C28B C31B 109.2(10)
C29B C28B C23B 110.6(11)
C29B C28B C31B 106.2(11)
C30B C28B C23B 109.4(11)
C30B C28B C29B 111.6(12)
C30B C28B C31B 109.8(12)
C25B C32B C33B 107.1(11)
C34B C32B C25B 107.2(11)
C34B C32B C33B 111.9(12)
C35B C32B C25B 113.4(11)
C35B C32B C33B 110.4(12)
C35B C32B C34B 106.9(12)
N2B C36B C27B 126.2(11)
N2B C37B C38B 111.4(10)
C37B C38B C40B 107.0(11)
C39B C38B C37B 113.4(11)
C39B C38B C40B 111.0(11)

loop_
_geom_bond_atom_site_label_1
_geom_bond_atom_site_label_2
_geom_bond_distance
Zr1 O1 2.013(9)
Zr1 O2 1.998(9)
Zr1 N1 2.403(11)
Zr1 N2 2.402(10)
Zr1 C1 2.282(13)
Zr1 C2 2.261(13)
O1 C3 1.321(15)
O2 C22 1.367(16)
N1 C17 1.330(16)
N1 C18 1.497(15)
N2 C36 1.284(16)
N2 C37 1.466(16)
C3 C4 1.409(16)
C3 C8 1.425(17)
C4 C5 1.373(18)
C4 C9 1.553(18)
C5 C6 1.451(19)
C6 C7 1.366(18)
C6 C13 1.526(19)
C7 C8 1.424(18)
C8 C17 1.407(17)
C9 C10 1.540(19)
C9 C11 1.530(19)
C9 C12 1.502(19)
C13 C14 1.54(2)
C13 C15 1.522(18)
C13 C16 1.54(2)
C18 C19 1.521(18)
C19 C20 1.51(2)
C19 C21 1.526(19)
C22 C23 1.387(18)
C22 C27 1.408(17)
C23 C24 1.418(17)
C23 C28 1.555(18)
C24 C25 1.403(17)
C25 C26 1.400(18)
C25 C32 1.512(18)
C26 C27 1.370(17)
C27 C36 1.427(17)
C28 C29 1.52(2)
C28 C30 1.54(2)
C28 C31 1.482(19)
C32 C33 1.53(2)
C32 C34 1.572(19)
C32 C35 1.54(2)
C37 C38 1.534(19)
C38 C39 1.54(2)
C38 C40 1.52(2)
Zr1A O1A 1.996(8)
Zr1A O2A 2.017(8)
Zr1A N1A 2.407(10)
Zr1A N2A 2.424(10)
Zr1A C1A 2.304(12)
Zr1A C2A 2.275(12)
O1A C3A 1.351(15)
O2A C22A 1.312(15)
N1A C17A 1.253(15)
N1A C18A 1.480(15)
N2A C36A 1.294(15)
N2A C37A 1.453(15)
C3A C4A 1.427(16)
C3A C8A 1.404(16)
C4A C5A 1.382(17)
C4A C9A 1.540(16)
C5A C6A 1.376(17)
C6A C7A 1.409(17)
C6A C13A 1.521(18)
C7A C8A 1.372(17)
C8A C17A 1.473(17)
C9A C10A 1.555(17)
C9A C11A 1.563(17)
C9A C12A 1.544(17)
C13A C14A 1.516(19)
C13A C15A 1.536(16)
C13A C16A 1.555(18)
C18A C19A 1.501(17)
C19A C20A 1.49(2)
C19A C21A 1.561(17)
C22A C23A 1.432(16)
C22A C27A 1.368(17)
C23A C24A 1.371(17)
C23A C28A 1.522(17)
C24A C25A 1.408(18)
C25A C26A 1.372(18)
C25A C32A 1.515(17)
C26A C27A 1.441(17)
C27A C36A 1.425(16)
C28A C29A 1.517(19)
C28A C30A 1.50(2)
C28A C31A 1.559(18)
C32A C33A 1.53(2)
C32A C34A 1.519(18)
C32A C35A 1.53(2)
C37A C38A 1.513(18)
C38A C39A 1.49(2)
C38A C40A 1.499(19)
Zr1B O1B 1.991(9)
Zr1B O2B 2.014(8)
Zr1B N1B 2.419(11)
Zr1B N2B 2.398(10)
Zr1B C1B 2.299(13)
Zr1B C2B 2.269(13)
O1B C3B 1.362(15)
O2B C22B 1.315(15)
N1B C17B 1.284(16)
N1B C18B 1.427(16)
N2B C36B 1.322(15)
N2B C37B 1.478(16)
C3B C4B 1.419(17)
C3B C8B 1.392(17)
C4B C5B 1.381(18)
C4B C9B 1.531(18)
C5B C6B 1.377(18)
C6B C7B 1.418(19)
C6B C13B 1.548(18)
C7B C8B 1.360(18)
C8B C17B 1.485(18)
C9B C10B 1.52(2)
C9B C11B 1.54(2)
C9B C12B 1.51(2)
C13B C14B 1.50(2)
C13B C15B 1.54(2)
C13B C16B 1.48(2)
C18B C19B 1.535(17)
C19B C20B 1.530(19)
C19B C21B 1.534(18)
C22B C23B 1.439(17)
C22B C27B 1.399(17)
C23B C24B 1.356(17)
C23B C28B 1.548(17)
C24B C25B 1.420(18)
C25B C26B 1.412(17)
C25B C32B 1.536(18)
C26B C27B 1.410(17)
C27B C36B 1.444(17)
C28B C29B 1.535(19)
C28B C30B 1.532(19)
C28B C31B 1.575(18)
C32B C33B 1.550(19)
C32B C34B 1.517(19)
C32B C35B 1.501(19)
C37B C38B 1.523(17)
C38B C39B 1.516(17)
C38B C40B 1.559(18)

loop_
_geom_hbond_atom_site_label_D
_geom_hbond_atom_site_label_H
_geom_hbond_atom_site_label_A
_geom_hbond_distance_DH
_geom_hbond_distance_HA
_geom_hbond_distance_DA
_geom_hbond_angle_DHA
_geom_hbond_publ_flag
C12 H12A O1 0.98 2.34 3.000(15) 123.9 yes
C29 H29A O2 0.98 2.35 2.973(17) 121.1 yes
C29A H29D O2A 0.98 2.35 2.995(15) 122.9 yes

loop_
_twin_individual_id
_twin_individual_mass_fraction_refined
1 0.6795(17)
2 0.3205(17)
